data_4066103
loop_
_publ_author_name
'Nabavizadeh, S. Masoud'
'Haghighi, Mohsen Golbon'
'Esmaeilbeig, Ahmad R.'
'Raoof, Fatemeh'
'Mandegani, Zeinab'
'Jamali, Sirous'
'Rashidi, Mehdi'
'Puddephatt, Richard J.'

_publ_section_title
;
 Assembly of Symmetrical or Unsymmetrical Cyclometalated Organoplatinum
 Complexes through a Bridging Diphosphine Ligand&#x2020;
;
_journal_issue 21
_journal_name_full Organometallics
_journal_page_first 4893
_journal_paper_doi 10.1021/om100295q
_journal_volume 29
_journal_year 2010
_chemical_formula_moiety 'C63 H52 N2 P2 Pt2'
_chemical_formula_sum 'C63 H52 N2 P2 Pt2'
_chemical_formula_weight 1289.19
_chemical_name_systematic
; 
 ? 
;
_space_group_IT_number 2
_symmetry_cell_setting triclinic
_symmetry_space_group_name_Hall '-P 1'
_symmetry_space_group_name_H-M 'P -1'
_atom_sites_solution_hydrogens geom
_atom_sites_solution_primary direct
_atom_sites_solution_secondary difmap
_audit_creation_method SHELXL-97
_cell_angle_alpha 96.84(3)
_cell_angle_beta 108.61(3)
_cell_angle_gamma 111.59(3)
_cell_formula_units_Z 2
_cell_length_a 11.595(2)
_cell_length_b 13.699(3)
_cell_length_c 18.152(4)
_cell_measurement_temperature 293(2)
_cell_measurement_theta_max 27.48
_cell_measurement_theta_min 2.04
_cell_volume 2447.6(13)
_computing_cell_refinement 'DENZO-SMN (Otwinowski & Minor, 1997)'
_computing_data_collection 'COLLECT (Nonius, 1997-2001)'
_computing_data_reduction DENZO-SMN
_computing_molecular_graphics 'SHELXTL/PC (Sheldrick, 2001)'
_computing_publication_material SHELXTL/PC
_computing_structure_refinement 'SHELXL-97 (Sheldrick, 2008)'
_computing_structure_solution 'SHELXS-97 (Sheldrick, 2008)'
_diffrn_ambient_temperature 293(2)
_diffrn_measured_fraction_theta_full 0.985
_diffrn_measured_fraction_theta_max 0.985
_diffrn_measurement_device_type 'Nonius Kappa-CCD'
_diffrn_measurement_method '\f scans, and \w scans with \k offsets'
_diffrn_radiation_monochromator graphite
_diffrn_radiation_source 'fine-focus sealed tube'
_diffrn_radiation_type MoK\a
_diffrn_radiation_wavelength 0.71073
_diffrn_reflns_av_R_equivalents 0.0381
_diffrn_reflns_av_sigmaI/netI 0.0561
_diffrn_reflns_limit_h_max 14
_diffrn_reflns_limit_h_min -15
_diffrn_reflns_limit_k_max 17
_diffrn_reflns_limit_k_min -17
_diffrn_reflns_limit_l_max 23
_diffrn_reflns_limit_l_min -23
_diffrn_reflns_number 20124
_diffrn_reflns_theta_full 27.65
_diffrn_reflns_theta_max 27.65
_diffrn_reflns_theta_min 1.23
_exptl_absorpt_coefficient_mu 5.819
_exptl_absorpt_correction_T_max 0.8006
_exptl_absorpt_correction_T_min 0.5184
_exptl_absorpt_correction_type multi-scan
_exptl_absorpt_process_details 'DENZO-SMN (Otwinowski & Minor, 1997)'
_exptl_crystal_colour yellow
_exptl_crystal_density_diffrn 1.749
_exptl_crystal_density_method 'not measured'
_exptl_crystal_description plate
_exptl_crystal_F_000 1260
_exptl_crystal_size_max 0.13
_exptl_crystal_size_mid 0.07
_exptl_crystal_size_min 0.04
_refine_diff_density_max 3.400
_refine_diff_density_min -3.335
_refine_diff_density_rms 0.391
_refine_ls_extinction_method none
_refine_ls_goodness_of_fit_ref 1.057
_refine_ls_hydrogen_treatment constr
_refine_ls_matrix_type full
_refine_ls_number_parameters 622
_refine_ls_number_reflns 11232
_refine_ls_number_restraints 0
_refine_ls_restrained_S_all 1.057
_refine_ls_R_factor_all 0.0691
_refine_ls_R_factor_gt 0.0464
_refine_ls_shift/su_max 0.001
_refine_ls_shift/su_mean 0.000
_refine_ls_structure_factor_coef Fsqd
_refine_ls_weighting_details 'calc w=1/[\s^2^(Fo^2^)+(0.1080P)^2^+0.0000P] where P=(Fo^2^+2Fc^2^)/3'
_refine_ls_weighting_scheme calc
_refine_ls_wR_factor_gt 0.1277
_refine_ls_wR_factor_ref 0.1621
_reflns_number_gt 8560
_reflns_number_total 11232
_reflns_threshold_expression >2sigma(I)
_cod_data_source_file om100295q_si_001.cif
_cod_data_source_block 9a
_cod_depositor_comments
;
The following automatic conversions were performed:

'_symmetry_cell_setting' value 'Triclinic' changed to 'triclinic'
according to /home/saulius/struct/CIF-dictionaries/cif_core.dic
dictionary named 'cif_core.dic' version 2.4.1 from 2010-06-29.

Automatic conversion script
Id: cif_fix_values 1715 2011-07-08 13:25:40Z adriana 
;
_cod_original_sg_symbol_H-M P-1
_cod_database_code 4066103

loop_
_symmetry_equiv_pos_as_xyz
'x, y, z'
'-x, -y, -z'

loop_
_atom_site_label
_atom_site_type_symbol
_atom_site_fract_x
_atom_site_fract_y
_atom_site_fract_z
_atom_site_U_iso_or_equiv
_atom_site_adp_type
_atom_site_occupancy
_atom_site_symmetry_multiplicity
_atom_site_calc_flag
_atom_site_refinement_flags
Pt1 Pt 0.54255(3) 0.23669(2) 0.018730(17) 0.02269(10) Uani 1 1 d .
P1 P 0.60758(18) 0.27378(14) -0.08693(12) 0.0209(4) Uani 1 1 d .
N1 N 0.7313(6) 0.3456(5) 0.1156(4) 0.0253(13) Uani 1 1 d .
C1 C 0.3597(7) 0.1126(6) -0.0548(5) 0.0247(15) Uani 1 1 d .
Pt2 Pt 0.55796(3) 0.28292(2) -0.343306(17) 0.02538(10) Uani 1 1 d .
P2 P 0.41653(18) 0.19812(15) -0.28229(12) 0.0234(4) Uani 1 1 d .
N2 N 0.5294(6) 0.4280(5) -0.3527(4) 0.0283(14) Uani 1 1 d .
C2 C 0.2386(7) 0.1241(6) -0.0742(5) 0.0297(17) Uani 1 1 d .
H2A H 0.2416 0.1928 -0.0605 0.036 Uiso 1 1 calc R
C3 C 0.1145(8) 0.0336(6) -0.1137(5) 0.0359(19) Uani 1 1 d .
H3A H 0.0356 0.0428 -0.1254 0.043 Uiso 1 1 calc R
C4 C 0.1064(8) -0.0695(6) -0.1357(5) 0.0321(17) Uani 1 1 d .
C5 C -0.0305(8) -0.1704(7) -0.1745(6) 0.045(2) Uani 1 1 d .
H5A H -0.0163 -0.2344 -0.1855 0.068 Uiso 1 1 calc R
H5B H -0.0846 -0.1628 -0.2240 0.068 Uiso 1 1 calc R
H5C H -0.0761 -0.1769 -0.1383 0.068 Uiso 1 1 calc R
C6 C 0.2248(8) -0.0799(6) -0.1184(5) 0.0351(18) Uani 1 1 d .
H6A H 0.2213 -0.1485 -0.1337 0.042 Uiso 1 1 calc R
C7 C 0.3496(7) 0.0090(6) -0.0789(5) 0.0283(16) Uani 1 1 d .
H7A H 0.4277 -0.0012 -0.0685 0.034 Uiso 1 1 calc R
C8 C 0.5036(8) 0.1965(6) 0.1168(5) 0.0304(17) Uani 1 1 d .
C9 C 0.3836(9) 0.1248(6) 0.1203(6) 0.0370(19) Uani 1 1 d .
H9A H 0.3043 0.0937 0.0741 0.044 Uiso 1 1 calc R
C10 C 0.3821(10) 0.0998(7) 0.1916(6) 0.047(2) Uani 1 1 d .
H10A H 0.3004 0.0546 0.1928 0.056 Uiso 1 1 calc R
C11 C 0.4971(10) 0.1393(7) 0.2610(6) 0.046(2) Uani 1 1 d .
H11A H 0.4940 0.1167 0.3069 0.055 Uiso 1 1 calc R
C12 C 0.6189(10) 0.2140(7) 0.2619(6) 0.043(2) Uani 1 1 d .
H12A H 0.6974 0.2435 0.3085 0.051 Uiso 1 1 calc R
C13 C 0.6189(8) 0.2431(6) 0.1895(5) 0.0315(17) Uani 1 1 d .
C14 C 0.7416(8) 0.3222(6) 0.1879(5) 0.0305(17) Uani 1 1 d .
C15 C 0.8639(9) 0.3737(7) 0.2556(6) 0.042(2) Uani 1 1 d .
H15A H 0.8705 0.3587 0.3050 0.050 Uiso 1 1 calc R
C16 C 0.9765(9) 0.4484(7) 0.2465(5) 0.042(2) Uani 1 1 d .
H16A H 1.0598 0.4817 0.2898 0.051 Uiso 1 1 calc R
C17 C 0.9640(8) 0.4724(6) 0.1745(5) 0.037(2) Uani 1 1 d .
H17A H 1.0378 0.5229 0.1685 0.044 Uiso 1 1 calc R
C18 C 0.8409(7) 0.4209(6) 0.1111(5) 0.0294(16) Uani 1 1 d .
H18A H 0.8327 0.4390 0.0625 0.035 Uiso 1 1 calc R
C19 C 0.7670(7) 0.2625(5) -0.0682(4) 0.0225(15) Uani 1 1 d .
C20 C 0.7636(7) 0.1615(6) -0.0619(5) 0.0285(16) Uani 1 1 d .
H20A H 0.6826 0.1035 -0.0706 0.034 Uiso 1 1 calc R
C21 C 0.8810(7) 0.1473(6) -0.0425(5) 0.0320(18) Uani 1 1 d .
H21A H 0.8785 0.0797 -0.0382 0.038 Uiso 1 1 calc R
C22 C 1.0013(7) 0.2328(6) -0.0296(5) 0.0326(18) Uani 1 1 d .
H22A H 1.0796 0.2226 -0.0168 0.039 Uiso 1 1 calc R
C23 C 1.0060(7) 0.3324(6) -0.0356(5) 0.0296(16) Uani 1 1 d .
H23A H 1.0875 0.3901 -0.0264 0.036 Uiso 1 1 calc R
C24 C 0.8897(7) 0.3474(6) -0.0554(5) 0.0258(15) Uani 1 1 d .
H24A H 0.8933 0.4151 -0.0602 0.031 Uiso 1 1 calc R
C25 C 0.6418(7) 0.4112(6) -0.1021(4) 0.0239(15) Uani 1 1 d .
C26 C 0.6076(7) 0.4782(6) -0.0574(5) 0.0291(17) Uani 1 1 d .
H26A H 0.5728 0.4541 -0.0200 0.035 Uiso 1 1 calc R
C27 C 0.6252(7) 0.5809(6) -0.0687(5) 0.0297(17) Uani 1 1 d .
H27A H 0.5995 0.6244 -0.0403 0.036 Uiso 1 1 calc R
C28 C 0.6804(8) 0.6166(6) -0.1218(5) 0.0340(18) Uani 1 1 d .
H28A H 0.6917 0.6848 -0.1296 0.041 Uiso 1 1 calc R
C29 C 0.7196(7) 0.5543(6) -0.1640(5) 0.0290(16) Uani 1 1 d .
H29A H 0.7598 0.5809 -0.1988 0.035 Uiso 1 1 calc R
C30 C 0.6989(7) 0.4511(6) -0.1545(5) 0.0270(16) Uani 1 1 d .
H30A H 0.7238 0.4081 -0.1839 0.032 Uiso 1 1 calc R
C31 C 0.4958(7) 0.1707(6) -0.1862(4) 0.0254(15) Uani 1 1 d .
H31A H 0.5474 0.1329 -0.1969 0.030 Uiso 1 1 calc R
H31B H 0.4223 0.1180 -0.1771 0.030 Uiso 1 1 calc R
C32 C 0.2891(7) 0.0603(6) -0.3445(5) 0.0295(17) Uani 1 1 d .
C33 C 0.2136(8) -0.0129(6) -0.3125(5) 0.0341(18) Uani 1 1 d .
H33A H 0.2347 0.0030 -0.2573 0.041 Uiso 1 1 calc R
C34 C 0.1063(8) -0.1100(7) -0.3636(6) 0.038(2) Uani 1 1 d .
H34A H 0.0562 -0.1602 -0.3426 0.046 Uiso 1 1 calc R
C35 C 0.0744(8) -0.1316(7) -0.4450(6) 0.042(2) Uani 1 1 d .
H35A H 0.0015 -0.1962 -0.4789 0.050 Uiso 1 1 calc R
C36 C 0.1482(9) -0.0592(8) -0.4778(6) 0.046(2) Uani 1 1 d .
H36A H 0.1260 -0.0749 -0.5332 0.056 Uiso 1 1 calc R
C37 C 0.2558(8) 0.0371(7) -0.4267(5) 0.0361(19) Uani 1 1 d .
H37A H 0.3062 0.0866 -0.4480 0.043 Uiso 1 1 calc R
C38 C 0.2977(7) 0.2493(6) -0.2670(5) 0.0281(16) Uani 1 1 d .
C39 C 0.2990(7) 0.2882(6) -0.1937(5) 0.0296(17) Uani 1 1 d .
H39A H 0.3634 0.2892 -0.1469 0.036 Uiso 1 1 calc R
C40 C 0.2041(8) 0.3269(7) -0.1882(6) 0.042(2) Uani 1 1 d .
H40A H 0.2057 0.3534 -0.1380 0.050 Uiso 1 1 calc R
C41 C 0.1087(8) 0.3252(7) -0.2580(6) 0.043(2) Uani 1 1 d .
H41A H 0.0458 0.3508 -0.2552 0.052 Uiso 1 1 calc R
C42 C 0.1074(9) 0.2855(7) -0.3315(6) 0.043(2) Uani 1 1 d .
H42A H 0.0433 0.2843 -0.3785 0.052 Uiso 1 1 calc R
C43 C 0.1999(8) 0.2474(7) -0.3363(5) 0.041(2) Uani 1 1 d .
H43A H 0.1968 0.2199 -0.3867 0.050 Uiso 1 1 calc R
C44 C 0.4607(8) 0.4680(6) -0.3216(5) 0.0344(18) Uani 1 1 d .
H44A H 0.4131 0.4276 -0.2946 0.041 Uiso 1 1 calc R
C45 C 0.4572(9) 0.5658(7) -0.3278(6) 0.043(2) Uani 1 1 d .
H45A H 0.4081 0.5900 -0.3048 0.052 Uiso 1 1 calc R
C46 C 0.5250(9) 0.6282(7) -0.3672(6) 0.048(2) Uani 1 1 d .
H46A H 0.5211 0.6936 -0.3732 0.058 Uiso 1 1 calc R
C47 C 0.6001(8) 0.5893(7) -0.3980(6) 0.041(2) Uani 1 1 d .
C48 C 0.6001(8) 0.4893(6) -0.3908(5) 0.0340(18) Uani 1 1 d .
C49 C 0.6783(7) 0.4456(7) -0.4196(5) 0.0300(17) Uani 1 1 d .
C50 C 0.7542(8) 0.5022(7) -0.4611(6) 0.040(2) Uani 1 1 d .
C51 C 0.7515(13) 0.5976(11) -0.4705(9) 0.089(4) Uani 1 1 d .
H51A H 0.8022 0.6365 -0.4968 0.106 Uiso 1 1 calc R
C52 C 0.6740(13) 0.6422(11) -0.4418(8) 0.080(4) Uani 1 1 d .
H52A H 0.6726 0.7067 -0.4522 0.096 Uiso 1 1 calc R
C53 C 0.8249(9) 0.4558(9) -0.4916(7) 0.057(3) Uani 1 1 d .
H53A H 0.8716 0.4895 -0.5215 0.068 Uiso 1 1 calc R
C54 C 0.8239(9) 0.3597(9) -0.4763(6) 0.052(3) Uani 1 1 d .
H54A H 0.8741 0.3307 -0.4943 0.063 Uiso 1 1 calc R
C55 C 0.7494(9) 0.3034(8) -0.4343(6) 0.041(2) Uani 1 1 d .
H55A H 0.7496 0.2377 -0.4263 0.050 Uiso 1 1 calc R
C56 C 0.6754(7) 0.3458(7) -0.4049(5) 0.0304(17) Uani 1 1 d .
C57 C 0.6270(7) 0.1659(6) -0.3352(5) 0.0257(15) Uani 1 1 d .
C58 C 0.5707(8) 0.0670(7) -0.3929(5) 0.0338(18) Uani 1 1 d .
H58A H 0.4865 0.0453 -0.4339 0.041 Uiso 1 1 calc R
C59 C 0.6362(9) -0.0008(7) -0.3913(5) 0.0350(19) Uani 1 1 d .
H59A H 0.5958 -0.0655 -0.4318 0.042 Uiso 1 1 calc R
C60 C 0.7600(9) 0.0268(7) -0.3307(5) 0.0346(19) Uani 1 1 d .
C61 C 0.8310(11) -0.0456(8) -0.3311(6) 0.057(3) Uani 1 1 d .
H61A H 0.9151 -0.0145 -0.2850 0.085 Uiso 1 1 calc R
H61B H 0.8477 -0.0522 -0.3795 0.085 Uiso 1 1 calc R
H61C H 0.7753 -0.1164 -0.3290 0.085 Uiso 1 1 calc R
C62 C 0.8143(8) 0.1218(7) -0.2708(5) 0.0353(19) Uani 1 1 d .
H62A H 0.8965 0.1408 -0.2286 0.042 Uiso 1 1 calc R
C63 C 0.7506(8) 0.1902(6) -0.2710(5) 0.0310(17) Uani 1 1 d .
H63A H 0.7894 0.2526 -0.2287 0.037 Uiso 1 1 calc R

loop_
_atom_site_aniso_label
_atom_site_aniso_U_11
_atom_site_aniso_U_22
_atom_site_aniso_U_33
_atom_site_aniso_U_23
_atom_site_aniso_U_13
_atom_site_aniso_U_12
Pt1 0.02280(16) 0.01765(15) 0.03163(18) 0.00845(12) 0.01566(13) 0.00813(12)
P1 0.0188(8) 0.0181(8) 0.0280(10) 0.0078(7) 0.0122(7) 0.0073(7)
N1 0.019(3) 0.021(3) 0.031(3) 0.001(3) 0.010(3) 0.004(2)
C1 0.021(3) 0.022(3) 0.032(4) 0.008(3) 0.013(3) 0.007(3)
Pt2 0.02524(17) 0.02635(17) 0.02764(18) 0.00849(12) 0.01286(13) 0.01186(13)
P2 0.0221(9) 0.0244(9) 0.0261(10) 0.0066(8) 0.0113(8) 0.0111(8)
N2 0.030(3) 0.032(3) 0.027(3) 0.013(3) 0.010(3) 0.018(3)
C2 0.024(4) 0.027(4) 0.041(5) 0.008(3) 0.015(3) 0.013(3)
C3 0.023(4) 0.027(4) 0.052(5) 0.009(4) 0.014(4) 0.006(3)
C4 0.033(4) 0.027(4) 0.035(5) 0.012(3) 0.016(4) 0.009(3)
C5 0.036(5) 0.032(5) 0.051(6) 0.013(4) 0.012(4) 0.001(4)
C6 0.034(4) 0.024(4) 0.049(5) 0.011(4) 0.020(4) 0.011(3)
C7 0.029(4) 0.022(4) 0.035(4) 0.008(3) 0.015(3) 0.009(3)
C8 0.048(5) 0.025(4) 0.038(5) 0.015(3) 0.031(4) 0.021(4)
C9 0.041(5) 0.028(4) 0.052(5) 0.019(4) 0.033(4) 0.011(4)
C10 0.066(6) 0.031(4) 0.061(6) 0.018(4) 0.049(6) 0.016(4)
C11 0.065(6) 0.037(5) 0.042(6) 0.018(4) 0.034(5) 0.017(5)
C12 0.067(6) 0.033(5) 0.047(6) 0.020(4) 0.035(5) 0.028(4)
C13 0.046(5) 0.021(4) 0.036(5) 0.010(3) 0.025(4) 0.015(3)
C14 0.038(4) 0.025(4) 0.031(4) 0.007(3) 0.018(4) 0.013(3)
C15 0.047(5) 0.034(5) 0.039(5) 0.009(4) 0.010(4) 0.018(4)
C16 0.039(5) 0.040(5) 0.037(5) 0.001(4) 0.003(4) 0.019(4)
C17 0.026(4) 0.037(5) 0.038(5) 0.004(4) 0.014(4) 0.005(3)
C18 0.029(4) 0.031(4) 0.024(4) 0.005(3) 0.015(3) 0.007(3)
C19 0.032(4) 0.019(3) 0.021(4) 0.005(3) 0.013(3) 0.013(3)
C20 0.028(4) 0.020(4) 0.042(5) 0.014(3) 0.019(3) 0.009(3)
C21 0.024(4) 0.022(4) 0.048(5) 0.007(3) 0.013(4) 0.009(3)
C22 0.021(4) 0.029(4) 0.044(5) 0.002(3) 0.010(3) 0.012(3)
C23 0.025(4) 0.030(4) 0.034(4) 0.010(3) 0.012(3) 0.010(3)
C24 0.025(4) 0.026(4) 0.031(4) 0.008(3) 0.016(3) 0.012(3)
C25 0.021(3) 0.021(3) 0.032(4) 0.010(3) 0.010(3) 0.010(3)
C26 0.028(4) 0.025(4) 0.035(4) 0.005(3) 0.013(3) 0.012(3)
C27 0.026(4) 0.025(4) 0.040(5) 0.006(3) 0.012(3) 0.015(3)
C28 0.029(4) 0.021(4) 0.042(5) 0.010(3) 0.007(4) 0.006(3)
C29 0.025(4) 0.025(4) 0.034(4) 0.011(3) 0.009(3) 0.009(3)
C30 0.023(4) 0.027(4) 0.031(4) 0.010(3) 0.013(3) 0.009(3)
C31 0.025(4) 0.020(3) 0.028(4) 0.008(3) 0.009(3) 0.008(3)
C32 0.020(3) 0.033(4) 0.036(4) 0.003(3) 0.012(3) 0.012(3)
C33 0.038(4) 0.028(4) 0.028(4) 0.006(3) 0.008(4) 0.011(4)
C34 0.027(4) 0.028(4) 0.047(5) 0.006(4) 0.011(4) 0.002(3)
C35 0.037(5) 0.027(4) 0.044(5) -0.006(4) 0.008(4) 0.006(4)
C36 0.039(5) 0.051(6) 0.031(5) 0.000(4) 0.010(4) 0.007(4)
C37 0.026(4) 0.041(5) 0.033(5) 0.002(4) 0.011(3) 0.008(4)
C38 0.024(4) 0.023(4) 0.037(4) 0.004(3) 0.012(3) 0.010(3)
C39 0.026(4) 0.029(4) 0.031(4) 0.003(3) 0.012(3) 0.010(3)
C40 0.035(5) 0.043(5) 0.044(5) 0.000(4) 0.016(4) 0.019(4)
C41 0.034(5) 0.048(5) 0.055(6) 0.007(4) 0.020(4) 0.026(4)
C42 0.039(5) 0.049(5) 0.047(5) 0.013(4) 0.010(4) 0.031(4)
C43 0.042(5) 0.060(6) 0.033(5) 0.010(4) 0.012(4) 0.037(5)
C44 0.037(4) 0.033(4) 0.036(5) 0.010(4) 0.014(4) 0.018(4)
C45 0.056(6) 0.035(5) 0.047(6) 0.010(4) 0.016(5) 0.033(4)
C46 0.054(6) 0.029(5) 0.058(6) 0.014(4) 0.016(5) 0.019(4)
C47 0.035(4) 0.032(4) 0.046(5) 0.018(4) 0.007(4) 0.008(4)
C48 0.036(4) 0.027(4) 0.033(5) 0.013(3) 0.009(4) 0.010(3)
C49 0.020(4) 0.043(5) 0.026(4) 0.018(3) 0.007(3) 0.011(3)
C50 0.034(4) 0.040(5) 0.051(6) 0.027(4) 0.017(4) 0.014(4)
C51 0.067(8) 0.080(10) 0.105(12) 0.029(9) 0.031(8) 0.018(7)
C52 0.086(9) 0.068(8) 0.083(10) 0.036(7) 0.024(8) 0.032(7)
C53 0.043(5) 0.070(7) 0.079(8) 0.048(6) 0.037(6) 0.027(5)
C54 0.048(6) 0.072(7) 0.072(7) 0.044(6) 0.043(5) 0.039(5)
C55 0.039(5) 0.056(6) 0.054(6) 0.031(5) 0.034(4) 0.027(4)
C56 0.026(4) 0.041(4) 0.032(4) 0.020(4) 0.019(3) 0.013(3)
C57 0.021(3) 0.029(4) 0.031(4) 0.010(3) 0.014(3) 0.011(3)
C58 0.037(4) 0.042(5) 0.032(4) 0.013(4) 0.016(4) 0.024(4)
C59 0.051(5) 0.038(4) 0.031(4) 0.012(4) 0.028(4) 0.025(4)
C60 0.047(5) 0.044(5) 0.037(5) 0.024(4) 0.029(4) 0.030(4)
C61 0.073(7) 0.060(6) 0.062(7) 0.021(5) 0.031(6) 0.048(6)
C62 0.031(4) 0.040(5) 0.039(5) 0.016(4) 0.013(4) 0.020(4)
C63 0.035(4) 0.033(4) 0.028(4) 0.012(3) 0.006(3) 0.021(4)

loop_
_atom_type_symbol
_atom_type_description
_atom_type_scat_dispersion_real
_atom_type_scat_dispersion_imag
_atom_type_scat_source
C C 0.0033 0.0016 'International Tables Vol C Tables 4.2.6.8 and 6.1.1.4'
H H 0.0000 0.0000 'International Tables Vol C Tables 4.2.6.8 and 6.1.1.4'
N N 0.0061 0.0033 'International Tables Vol C Tables 4.2.6.8 and 6.1.1.4'
P P 0.1023 0.0942 'International Tables Vol C Tables 4.2.6.8 and 6.1.1.4'
Pt Pt -1.7033 8.3905 'International Tables Vol C Tables 4.2.6.8 and 6.1.1.4'

loop_
_geom_angle_atom_site_label_1
_geom_angle_atom_site_label_2
_geom_angle_atom_site_label_3
_geom_angle
C1 Pt1 C8 88.8(3)
C1 Pt1 N1 166.9(3)
C8 Pt1 N1 79.3(3)
C1 Pt1 P1 93.9(2)
C8 Pt1 P1 172.6(2)
N1 Pt1 P1 97.33(17)
C19 P1 C25 104.9(3)
C19 P1 C31 101.4(3)
C25 P1 C31 108.6(3)
C19 P1 Pt1 108.5(2)
C25 P1 Pt1 116.9(2)
C31 P1 Pt1 114.9(2)
C18 N1 C14 118.5(6)
C18 N1 Pt1 128.3(5)
C14 N1 Pt1 112.7(5)
C7 C1 C2 117.2(6)
C7 C1 Pt1 119.8(5)
C2 C1 Pt1 122.5(5)
C57 Pt2 C56 88.8(3)
C57 Pt2 N2 166.7(3)
C56 Pt2 N2 79.5(3)
C57 Pt2 P2 88.6(2)
C56 Pt2 P2 175.1(2)
N2 Pt2 P2 103.48(17)
C38 P2 C32 96.5(3)
C38 P2 C31 105.7(4)
C32 P2 C31 101.7(3)
C38 P2 Pt2 120.7(3)
C32 P2 Pt2 112.4(3)
C31 P2 Pt2 116.5(2)
C44 N2 C48 117.4(7)
C44 N2 Pt2 128.7(5)
C48 N2 Pt2 113.6(5)
C3 C2 C1 120.7(7)
C3 C2 H2A 119.6
C1 C2 H2A 119.6
C4 C3 C2 121.2(7)
C4 C3 H3A 119.4
C2 C3 H3A 119.4
C6 C4 C3 117.9(7)
C6 C4 C5 120.8(7)
C3 C4 C5 121.2(7)
C4 C5 H5A 109.5
C4 C5 H5B 109.5
H5A C5 H5B 109.5
C4 C5 H5C 109.5
H5A C5 H5C 109.5
H5B C5 H5C 109.5
C4 C6 C7 122.0(7)
C4 C6 H6A 119.0
C7 C6 H6A 119.0
C1 C7 C6 121.0(7)
C1 C7 H7A 119.5
C6 C7 H7A 119.5
C9 C8 C13 116.6(7)
C9 C8 Pt1 129.8(7)
C13 C8 Pt1 113.5(5)
C10 C9 C8 120.7(9)
C10 C9 H9A 119.6
C8 C9 H9A 119.6
C11 C10 C9 122.3(8)
C11 C10 H10A 118.8
C9 C10 H10A 118.8
C10 C11 C12 119.5(9)
C10 C11 H11A 120.3
C12 C11 H11A 120.3
C11 C12 C13 118.0(9)
C11 C12 H12A 121.0
C13 C12 H12A 121.0
C8 C13 C12 122.7(7)
C8 C13 C14 117.2(7)
C12 C13 C14 120.1(8)
N1 C14 C15 121.1(7)
N1 C14 C13 115.7(7)
C15 C14 C13 123.2(8)
C14 C15 C16 118.0(8)
C14 C15 H15A 121.0
C16 C15 H15A 121.0
C17 C16 C15 120.2(8)
C17 C16 H16A 119.9
C15 C16 H16A 119.9
C16 C17 C18 118.9(8)
C16 C17 H17A 120.5
C18 C17 H17A 120.5
N1 C18 C17 123.3(7)
N1 C18 H18A 118.4
C17 C18 H18A 118.4
C20 C19 C24 118.6(6)
C20 C19 P1 115.9(5)
C24 C19 P1 125.5(5)
C21 C20 C19 119.9(7)
C21 C20 H20A 120.0
C19 C20 H20A 120.0
C22 C21 C20 120.4(7)
C22 C21 H21A 119.8
C20 C21 H21A 119.8
C23 C22 C21 120.2(7)
C23 C22 H22A 119.9
C21 C22 H22A 119.9
C22 C23 C24 119.9(7)
C22 C23 H23A 120.0
C24 C23 H23A 120.0
C23 C24 C19 120.9(7)
C23 C24 H24A 119.5
C19 C24 H24A 119.5
C30 C25 C26 118.4(7)
C30 C25 P1 123.9(5)
C26 C25 P1 117.7(6)
C27 C26 C25 120.5(7)
C27 C26 H26A 119.8
C25 C26 H26A 119.8
C28 C27 C26 119.1(7)
C28 C27 H27A 120.4
C26 C27 H27A 120.4
C27 C28 C29 121.5(7)
C27 C28 H28A 119.2
C29 C28 H28A 119.2
C28 C29 C30 119.4(7)
C28 C29 H29A 120.3
C30 C29 H29A 120.3
C25 C30 C29 121.0(7)
C25 C30 H30A 119.5
C29 C30 H30A 119.5
P2 C31 P1 126.3(4)
P2 C31 H31A 105.7
P1 C31 H31A 105.7
P2 C31 H31B 105.7
P1 C31 H31B 105.7
H31A C31 H31B 106.2
C37 C32 C33 119.9(7)
C37 C32 P2 118.0(6)
C33 C32 P2 121.4(6)
C32 C33 C34 119.5(8)
C32 C33 H33A 120.2
C34 C33 H33A 120.2
C35 C34 C33 119.8(8)
C35 C34 H34A 120.1
C33 C34 H34A 120.1
C34 C35 C36 121.4(8)
C34 C35 H35A 119.3
C36 C35 H35A 119.3
C35 C36 C37 118.7(8)
C35 C36 H36A 120.6
C37 C36 H36A 120.6
C32 C37 C36 120.6(8)
C32 C37 H37A 119.7
C36 C37 H37A 119.7
C39 C38 C43 118.7(7)
C39 C38 P2 125.1(6)
C43 C38 P2 116.2(6)
C38 C39 C40 120.9(8)
C38 C39 H39A 119.5
C40 C39 H39A 119.5
C41 C40 C39 119.3(8)
C41 C40 H40A 120.4
C39 C40 H40A 120.4
C42 C41 C40 119.5(7)
C42 C41 H41A 120.2
C40 C41 H41A 120.2
C41 C42 C43 120.8(8)
C41 C42 H42A 119.6
C43 C42 H42A 119.6
C42 C43 C38 120.8(8)
C42 C43 H43A 119.6
C38 C43 H43A 119.6
N2 C44 C45 123.1(8)
N2 C44 H44A 118.5
C45 C44 H44A 118.5
C46 C45 C44 120.8(8)
C46 C45 H45A 119.6
C44 C45 H45A 119.6
C45 C46 C47 116.9(8)
C45 C46 H46A 121.6
C47 C46 H46A 121.6
C46 C47 C48 120.3(8)
C46 C47 C52 124.3(9)
C48 C47 C52 115.3(9)
N2 C48 C47 121.5(8)
N2 C48 C49 115.4(7)
C47 C48 C49 123.1(8)
C56 C49 C50 122.3(7)
C56 C49 C48 117.7(7)
C50 C49 C48 120.0(7)
C51 C50 C53 123.7(10)
C51 C50 C49 117.3(10)
C53 C50 C49 119.0(8)
C50 C51 C52 123.2(13)
C50 C51 H51A 118.4
C52 C51 H51A 118.4
C47 C52 C51 121.0(12)
C47 C52 H52A 119.5
C51 C52 H52A 119.5
C54 C53 C50 118.7(8)
C54 C53 H53A 120.6
C50 C53 H53A 120.6
C53 C54 C55 122.4(8)
C53 C54 H54A 118.8
C55 C54 H54A 118.8
C56 C55 C54 120.4(8)
C56 C55 H55A 119.8
C54 C55 H55A 119.8
C55 C56 C49 117.1(7)
C55 C56 Pt2 129.2(6)
C49 C56 Pt2 113.7(5)
C58 C57 C63 115.9(7)
C58 C57 Pt2 125.1(6)
C63 C57 Pt2 118.6(5)
C57 C58 C59 122.2(7)
C57 C58 H58A 118.9
C59 C58 H58A 118.9
C60 C59 C58 121.0(8)
C60 C59 H59A 119.5
C58 C59 H59A 119.5
C62 C60 C59 117.6(7)
C62 C60 C61 122.0(8)
C59 C60 C61 120.4(8)
C60 C61 H61A 109.5
C60 C61 H61B 109.5
H61A C61 H61B 109.5
C60 C61 H61C 109.5
H61A C61 H61C 109.5
H61B C61 H61C 109.5
C60 C62 C63 122.2(8)
C60 C62 H62A 118.9
C63 C62 H62A 118.9
C62 C63 C57 120.8(7)
C62 C63 H63A 119.6
C57 C63 H63A 119.6

loop_
_geom_bond_atom_site_label_1
_geom_bond_atom_site_label_2
_geom_bond_distance
Pt1 C1 2.042(7)
Pt1 C8 2.058(7)
Pt1 N1 2.151(6)
Pt1 P1 2.3191(19)
P1 C19 1.838(7)
P1 C25 1.849(7)
P1 C31 1.865(7)
N1 C18 1.344(9)
N1 C14 1.367(10)
C1 C7 1.386(10)
C1 C2 1.406(9)
Pt2 C57 2.039(7)
Pt2 C56 2.046(7)
Pt2 N2 2.149(6)
Pt2 P2 2.309(2)
P2 C38 1.837(7)
P2 C32 1.843(8)
P2 C31 1.848(7)
N2 C44 1.337(9)
N2 C48 1.359(10)
C2 C3 1.393(10)
C2 H2A 0.9300
C3 C4 1.381(11)
C3 H3A 0.9300
C4 C6 1.372(11)
C4 C5 1.539(11)
C5 H5A 0.9600
C5 H5B 0.9600
C5 H5C 0.9600
C6 C7 1.387(10)
C6 H6A 0.9300
C7 H7A 0.9300
C8 C9 1.404(10)
C8 C13 1.409(12)
C9 C10 1.383(12)
C9 H9A 0.9300
C10 C11 1.375(13)
C10 H10A 0.9300
C11 C12 1.399(12)
C11 H11A 0.9300
C12 C13 1.418(11)
C12 H12A 0.9300
C13 C14 1.449(10)
C14 C15 1.401(12)
C15 C16 1.405(12)
C15 H15A 0.9300
C16 C17 1.360(12)
C16 H16A 0.9300
C17 C18 1.371(11)
C17 H17A 0.9300
C18 H18A 0.9300
C19 C20 1.388(9)
C19 C24 1.392(10)
C20 C21 1.386(10)
C20 H20A 0.9300
C21 C22 1.377(10)
C21 H21A 0.9300
C22 C23 1.364(10)
C22 H22A 0.9300
C23 C24 1.379(10)
C23 H23A 0.9300
C24 H24A 0.9300
C25 C30 1.380(10)
C25 C26 1.397(10)
C26 C27 1.395(10)
C26 H26A 0.9300
C27 C28 1.363(11)
C27 H27A 0.9300
C28 C29 1.369(11)
C28 H28A 0.9300
C29 C30 1.385(10)
C29 H29A 0.9300
C30 H30A 0.9300
C31 H31A 0.9700
C31 H31B 0.9700
C32 C37 1.382(11)
C32 C33 1.388(11)
C33 C34 1.390(11)
C33 H33A 0.9300
C34 C35 1.368(12)
C34 H34A 0.9300
C35 C36 1.384(13)
C35 H35A 0.9300
C36 C37 1.384(11)
C36 H36A 0.9300
C37 H37A 0.9300
C38 C39 1.366(10)
C38 C43 1.389(11)
C39 C40 1.411(10)
C39 H39A 0.9300
C40 C41 1.382(13)
C40 H40A 0.9300
C41 C42 1.372(12)
C41 H41A 0.9300
C42 C43 1.375(10)
C42 H42A 0.9300
C43 H43A 0.9300
C44 C45 1.372(10)
C44 H44A 0.9300
C45 C46 1.369(13)
C45 H45A 0.9300
C46 C47 1.391(12)
C46 H46A 0.9300
C47 C48 1.392(11)
C47 C52 1.416(15)
C48 C49 1.442(11)
C49 C56 1.414(11)
C49 C50 1.415(11)
C50 C51 1.348(16)
C50 C53 1.404(13)
C51 C52 1.443(18)
C51 H51A 0.9300
C52 H52A 0.9300
C53 C54 1.374(13)
C53 H53A 0.9300
C54 C55 1.411(12)
C54 H54A 0.9300
C55 C56 1.394(11)
C55 H55A 0.9300
C57 C58 1.390(10)
C57 C63 1.419(10)
C58 C59 1.398(10)
C58 H58A 0.9300
C59 C60 1.382(12)
C59 H59A 0.9300
C60 C62 1.376(12)
C60 C61 1.505(11)
C61 H61A 0.9600
C61 H61B 0.9600
C61 H61C 0.9600
C62 C63 1.390(10)
C62 H62A 0.9300
C63 H63A 0.9300

loop_
_geom_torsion_atom_site_label_1
_geom_torsion_atom_site_label_2
_geom_torsion_atom_site_label_3
_geom_torsion_atom_site_label_4
_geom_torsion
C1 Pt1 P1 C19 -123.0(3)
C8 Pt1 P1 C19 -12.4(18)
N1 Pt1 P1 C19 50.2(3)
C1 Pt1 P1 C25 118.8(3)
C8 Pt1 P1 C25 -130.6(18)
N1 Pt1 P1 C25 -68.1(3)
C1 Pt1 P1 C31 -10.4(3)
C8 Pt1 P1 C31 100.3(18)
N1 Pt1 P1 C31 162.8(3)
C1 Pt1 N1 C18 157.2(10)
C8 Pt1 N1 C18 -177.9(6)
P1 Pt1 N1 C18 8.8(6)
C1 Pt1 N1 C14 -13.9(13)
C8 Pt1 N1 C14 11.0(5)
P1 Pt1 N1 C14 -162.3(5)
C8 Pt1 C1 C7 -89.1(6)
N1 Pt1 C1 C7 -64.6(13)
P1 Pt1 C1 C7 84.0(6)
C8 Pt1 C1 C2 82.5(6)
N1 Pt1 C1 C2 107.0(11)
P1 Pt1 C1 C2 -104.4(6)
C57 Pt2 P2 C38 -177.1(4)
C56 Pt2 P2 C38 -119(3)
N2 Pt2 P2 C38 8.3(3)
C57 Pt2 P2 C32 -64.4(3)
C56 Pt2 P2 C32 -6(3)
N2 Pt2 P2 C32 121.1(3)
C57 Pt2 P2 C31 52.4(3)
C56 Pt2 P2 C31 110(3)
N2 Pt2 P2 C31 -122.2(3)
C57 Pt2 N2 C44 -147.7(11)
C56 Pt2 N2 C44 -176.0(7)
P2 Pt2 N2 C44 7.9(7)
C57 Pt2 N2 C48 27.1(14)
C56 Pt2 N2 C48 -1.3(6)
P2 Pt2 N2 C48 -177.3(5)
C7 C1 C2 C3 2.1(12)
Pt1 C1 C2 C3 -169.7(6)
C1 C2 C3 C4 -0.7(13)
C2 C3 C4 C6 -0.9(13)
C2 C3 C4 C5 176.2(8)
C3 C4 C6 C7 1.2(13)
C5 C4 C6 C7 -175.9(8)
C2 C1 C7 C6 -1.9(11)
Pt1 C1 C7 C6 170.1(6)
C4 C6 C7 C1 0.3(13)
C1 Pt1 C8 C9 -10.3(7)
N1 Pt1 C8 C9 175.2(7)
P1 Pt1 C8 C9 -121.2(17)
C1 Pt1 C8 C13 164.5(5)
N1 Pt1 C8 C13 -10.0(5)
P1 Pt1 C8 C13 54(2)
C13 C8 C9 C10 -1.9(11)
Pt1 C8 C9 C10 172.8(6)
C8 C9 C10 C11 -2.9(13)
C9 C10 C11 C12 4.8(13)
C10 C11 C12 C13 -2.0(12)
C9 C8 C13 C12 4.7(11)
Pt1 C8 C13 C12 -170.8(6)
C9 C8 C13 C14 -176.4(6)
Pt1 C8 C13 C14 8.1(8)
C11 C12 C13 C8 -2.9(11)
C11 C12 C13 C14 178.3(7)
C18 N1 C14 C15 -1.4(10)
Pt1 N1 C14 C15 170.7(6)
C18 N1 C14 C13 178.0(6)
Pt1 N1 C14 C13 -10.0(8)
C8 C13 C14 N1 1.6(10)
C12 C13 C14 N1 -179.5(7)
C8 C13 C14 C15 -179.1(7)
C12 C13 C14 C15 -0.2(11)
N1 C14 C15 C16 -1.2(11)
C13 C14 C15 C16 179.5(7)
C14 C15 C16 C17 2.5(12)
C15 C16 C17 C18 -1.2(12)
C14 N1 C18 C17 2.8(11)
Pt1 N1 C18 C17 -167.9(6)
C16 C17 C18 N1 -1.5(12)
C25 P1 C19 C20 -174.5(6)
C31 P1 C19 C20 -61.5(6)
Pt1 P1 C19 C20 59.8(6)
C25 P1 C19 C24 9.4(7)
C31 P1 C19 C24 122.4(7)
Pt1 P1 C19 C24 -116.2(6)
C24 C19 C20 C21 0.5(11)
P1 C19 C20 C21 -175.8(6)
C19 C20 C21 C22 -0.1(12)
C20 C21 C22 C23 0.1(13)
C21 C22 C23 C24 -0.5(12)
C22 C23 C24 C19 1.0(12)
C20 C19 C24 C23 -1.0(11)
P1 C19 C24 C23 175.0(6)
C19 P1 C25 C30 50.5(7)
C31 P1 C25 C30 -57.3(7)
Pt1 P1 C25 C30 170.7(5)
C19 P1 C25 C26 -129.5(6)
C31 P1 C25 C26 122.8(6)
Pt1 P1 C25 C26 -9.3(7)
C30 C25 C26 C27 2.9(11)
P1 C25 C26 C27 -177.1(6)
C25 C26 C27 C28 -2.2(12)
C26 C27 C28 C29 -0.4(12)
C27 C28 C29 C30 2.1(12)
C26 C25 C30 C29 -1.2(11)
P1 C25 C30 C29 178.8(6)
C28 C29 C30 C25 -1.3(11)
C38 P2 C31 P1 -65.1(5)
C32 P2 C31 P1 -165.4(5)
Pt2 P2 C31 P1 72.1(5)
C19 P1 C31 P2 -116.1(5)
C25 P1 C31 P2 -6.0(6)
Pt1 P1 C31 P2 127.1(4)
C38 P2 C32 C37 103.5(6)
C31 P2 C32 C37 -148.9(6)
Pt2 P2 C32 C37 -23.6(7)
C38 P2 C32 C33 -66.8(7)
C31 P2 C32 C33 40.8(7)
Pt2 P2 C32 C33 166.1(6)
C37 C32 C33 C34 1.1(12)
P2 C32 C33 C34 171.2(6)
C32 C33 C34 C35 -1.3(12)
C33 C34 C35 C36 1.0(13)
C34 C35 C36 C37 -0.5(14)
C33 C32 C37 C36 -0.6(12)
P2 C32 C37 C36 -171.0(7)
C35 C36 C37 C32 0.2(13)
C32 P2 C38 C39 121.3(7)
C31 P2 C38 C39 17.2(8)
Pt2 P2 C38 C39 -117.8(7)
C32 P2 C38 C43 -58.7(7)
C31 P2 C38 C43 -162.8(6)
Pt2 P2 C38 C43 62.2(7)
C43 C38 C39 C40 -0.7(12)
P2 C38 C39 C40 179.3(6)
C38 C39 C40 C41 0.0(13)
C39 C40 C41 C42 0.3(14)
C40 C41 C42 C43 0.0(15)
C41 C42 C43 C38 -0.7(15)
C39 C38 C43 C42 1.0(13)
P2 C38 C43 C42 -178.9(7)
C48 N2 C44 C45 1.1(12)
Pt2 N2 C44 C45 175.7(6)
N2 C44 C45 C46 0.3(14)
C44 C45 C46 C47 -2.0(14)
C45 C46 C47 C48 2.4(13)
C45 C46 C47 C52 178.7(10)
C44 N2 C48 C47 -0.7(12)
Pt2 N2 C48 C47 -176.1(6)
C44 N2 C48 C49 176.8(7)
Pt2 N2 C48 C49 1.4(9)
C46 C47 C48 N2 -1.1(13)
C52 C47 C48 N2 -177.7(9)
C46 C47 C48 C49 -178.4(8)
C52 C47 C48 C49 5.0(13)
N2 C48 C49 C56 -0.7(11)
C47 C48 C49 C56 176.7(8)
N2 C48 C49 C50 179.1(7)
C47 C48 C49 C50 -3.5(12)
C56 C49 C50 C51 -178.9(10)
C48 C49 C50 C51 1.3(14)
C56 C49 C50 C53 2.5(13)
C48 C49 C50 C53 -177.3(8)
C53 C50 C51 C52 177.4(12)
C49 C50 C51 C52 -1.2(18)
C46 C47 C52 C51 178.8(11)
C48 C47 C52 C51 -4.7(17)
C50 C51 C52 C47 3(2)
C51 C50 C53 C54 178.1(12)
C49 C50 C53 C54 -3.4(15)
C50 C53 C54 C55 3.0(17)
C53 C54 C55 C56 -1.5(16)
C54 C55 C56 C49 0.4(13)
C54 C55 C56 Pt2 179.5(7)
C50 C49 C56 C55 -1.0(12)
C48 C49 C56 C55 178.8(8)
C50 C49 C56 Pt2 179.8(6)
C48 C49 C56 Pt2 -0.4(9)
C57 Pt2 C56 C55 8.0(8)
N2 Pt2 C56 C55 -178.2(9)
P2 Pt2 C56 C55 -50(3)
C57 Pt2 C56 C49 -172.9(6)
N2 Pt2 C56 C49 0.8(6)
P2 Pt2 C56 C49 129(2)
C56 Pt2 C57 C58 -87.2(7)
N2 Pt2 C57 C58 -115.1(12)
P2 Pt2 C57 C58 88.6(6)
C56 Pt2 C57 C63 85.1(6)
N2 Pt2 C57 C63 57.3(14)
P2 Pt2 C57 C63 -99.0(6)
C63 C57 C58 C59 -4.6(11)
Pt2 C57 C58 C59 167.9(6)
C57 C58 C59 C60 1.4(12)
C58 C59 C60 C62 1.8(12)
C58 C59 C60 C61 -178.4(8)
C59 C60 C62 C63 -1.7(12)
C61 C60 C62 C63 178.6(8)
C60 C62 C63 C57 -1.7(12)
C58 C57 C63 C62 4.8(11)
Pt2 C57 C63 C62 -168.3(6)
